data_2228679
loop_
_publ_author_name
'Feng, Ye-Qiang'
'Long, Jian'
'Li, Juan'

_publ_section_title
;
 \m-Decanedioato-bis[aquabis(1,10-phenanthroline-\k^2^<i>N</i>,<i>N</i>')manganese(II)]
 dinitrate--sebacic acid--water (1/1/2)
;
_journal_coeditor_code BX2333
_journal_issue 1
_journal_name_full 'Acta Crystallographica Section E'
_journal_page_first m80
_journal_page_last m81
_journal_paper_doi 10.1107/S1600536810051615
_journal_volume 67
_journal_year 2011
_chemical_formula_iupac '[Mn2 (C10 H16 O4) (C12 H8 N2)4 (H2 O)2] (N O3)2, C10 H18 O4, 2H2 O'
_chemical_formula_moiety 'C58 H52 Mn2 N8 O6, 2(N O3 -), C10 H18 O4, 2(H2 O)'
_chemical_formula_sum 'C68 H74 Mn2 N10 O18'
_chemical_formula_weight 1429.00
_chemical_name_systematic
;
\m-Decanedioato-bis[aquabis(1,10-phenanthroline-
\k^2^<i>N</i>,<i>N</i>')manganese(II)] dinitrate--sebacic acid--water (1/1/2)
;
_space_group_IT_number 2
_symmetry_cell_setting triclinic
_symmetry_space_group_name_Hall '-P 1'
_symmetry_space_group_name_H-M 'P -1'
_atom_sites_solution_hydrogens geom
_atom_sites_solution_primary direct
_atom_sites_solution_secondary difmap
_cell_angle_alpha 76.6780(10)
_cell_angle_beta 66.8450(10)
_cell_angle_gamma 81.9710(10)
_cell_formula_units_Z 1
_cell_length_a 11.6712(3)
_cell_length_b 12.5316(3)
_cell_length_c 12.8561(3)
_cell_measurement_reflns_used 9906
_cell_measurement_temperature 296(2)
_cell_measurement_theta_max 27.60
_cell_measurement_theta_min 1.67
_cell_volume 1679.79(7)
_computing_cell_refinement 'SAINT (Bruker, 2006)'
_computing_data_collection 'APEX2 (Bruker, 2006)'
_computing_data_reduction 'SAINT (Bruker, 2006)'
_computing_molecular_graphics 'SHELXTL (Sheldrick, 2008)'
_computing_publication_material 'SHELXTL (Sheldrick, 2008)'
_computing_structure_refinement 'SHELXL97 (Sheldrick, 2008)'
_computing_structure_solution 'SHELXS97 (Sheldrick, 2008)'
_diffrn_ambient_temperature 296(2)
_diffrn_measured_fraction_theta_full 0.983
_diffrn_measured_fraction_theta_max 0.983
_diffrn_measurement_device_type 'Bruker APEXII'
_diffrn_measurement_method \w
_diffrn_radiation_monochromator graphite
_diffrn_radiation_source 'fine-focus sealed tube'
_diffrn_radiation_type MoK\a
_diffrn_radiation_wavelength 0.71073
_diffrn_reflns_av_R_equivalents 0.0247
_diffrn_reflns_av_sigmaI/netI 0.0264
_diffrn_reflns_limit_h_max 14
_diffrn_reflns_limit_h_min -15
_diffrn_reflns_limit_k_max 16
_diffrn_reflns_limit_k_min -15
_diffrn_reflns_limit_l_max 16
_diffrn_reflns_limit_l_min -16
_diffrn_reflns_number 25302
_diffrn_reflns_theta_full 27.60
_diffrn_reflns_theta_max 27.60
_diffrn_reflns_theta_min 1.67
_diffrn_standards_decay_% 0
_exptl_absorpt_coefficient_mu 0.455
_exptl_absorpt_correction_T_max 0.943
_exptl_absorpt_correction_T_min 0.837
_exptl_absorpt_correction_type multi-scan
_exptl_absorpt_process_details '(SADABS; Bruker, 2002)'
_exptl_crystal_colour colorless
_exptl_crystal_density_diffrn 1.413
_exptl_crystal_density_method 'not measured'
_exptl_crystal_description block
_exptl_crystal_F_000 746
_exptl_crystal_size_max .583
_exptl_crystal_size_mid .326
_exptl_crystal_size_min .130
_refine_diff_density_max 0.497
_refine_diff_density_min -0.378
_refine_ls_extinction_method none
_refine_ls_goodness_of_fit_ref 1.027
_refine_ls_hydrogen_treatment constr
_refine_ls_matrix_type full
_refine_ls_number_parameters 449
_refine_ls_number_reflns 7666
_refine_ls_number_restraints 0
_refine_ls_restrained_S_all 1.027
_refine_ls_R_factor_all 0.0487
_refine_ls_R_factor_gt 0.0361
_refine_ls_shift/su_max 0.000
_refine_ls_shift/su_mean 0.000
_refine_ls_structure_factor_coef Fsqd
_refine_ls_weighting_details 'calc w=1/[\s^2^(Fo^2^)+(0.0300P)^2^+0.5800P] where P=(Fo^2^+2Fc^2^)/3'
_refine_ls_weighting_scheme calc
_refine_ls_wR_factor_gt 0.0790
_refine_ls_wR_factor_ref 0.0851
_reflns_number_gt 6144
_reflns_number_total 7666
_reflns_threshold_expression I>2sigma(I)
_cod_data_source_file bx2333.cif
_cod_data_source_block I
_cod_database_code 2228679
_cod_database_fobs_code 2228679

loop_
_symmetry_equiv_pos_as_xyz
'x, y, z'
'-x, -y, -z'

loop_
_atom_site_type_symbol
_atom_site_label
_atom_site_fract_x
_atom_site_fract_y
_atom_site_fract_z
_atom_site_U_iso_or_equiv
_atom_site_adp_type
_atom_site_calc_flag
_atom_site_refinement_flags
_atom_site_occupancy
_atom_site_disorder_assembly
_atom_site_disorder_group
Mn Mn1 0.70121(2) 0.230330(18) 0.31787(2) 0.03465(8) Uani d . 1 . .
O O1 0.53707(11) 0.15166(9) 0.36166(10) 0.0456(3) Uani d . 1 . .
O O2 0.38982(10) 0.03550(9) 0.41943(10) 0.0441(3) Uani d . 1 . .
O O1W 0.68822(11) 0.16789(10) 0.49202(10) 0.0474(3) Uani d . 1 . .
H H1A 0.6574 0.1060 0.5275 0.071 Uiso d R 1 . .
H H1B 0.7441 0.1750 0.5212 0.071 Uiso d R 1 . .
N N1 0.88153(13) 0.12483(11) 0.24456(12) 0.0423(3) Uani d . 1 . .
N N2 0.74524(13) 0.24656(11) 0.12571(12) 0.0407(3) Uani d . 1 . .
N N3 0.58719(12) 0.39148(10) 0.33027(11) 0.0370(3) Uani d . 1 . .
N N4 0.82861(12) 0.36202(10) 0.31342(11) 0.0381(3) Uani d . 1 . .
C C1 0.50113(15) 0.05984(12) 0.36745(13) 0.0339(3) Uani d . 1 . .
C C2 0.59493(16) -0.02534(14) 0.31001(15) 0.0413(4) Uani d . 1 . .
H H2A 0.6080 -0.0840 0.3690 0.050 Uiso calc R 1 . .
H H2B 0.6740 0.0081 0.2641 0.050 Uiso calc R 1 . .
C C3 0.55376(16) -0.07434(13) 0.23259(14) 0.0409(4) Uani d . 1 . .
H H3A 0.6146 -0.1319 0.2030 0.049 Uiso calc R 1 . .
H H3B 0.4746 -0.1076 0.2785 0.049 Uiso calc R 1 . .
C C4 0.53961(18) 0.00960(14) 0.13196(14) 0.0453(4) Uani d . 1 . .
H H4A 0.6167 0.0470 0.0894 0.054 Uiso calc R 1 . .
H H4B 0.4740 0.0640 0.1615 0.054 Uiso calc R 1 . .
C C5 0.50857(18) -0.04110(14) 0.05008(15) 0.0478(4) Uani d . 1 . .
H H5A 0.5750 -0.0947 0.0199 0.057 Uiso calc R 1 . .
H H5B 0.4325 -0.0799 0.0933 0.057 Uiso calc R 1 . .
C C6 0.67555(19) 0.30097(15) 0.06869(16) 0.0524(4) Uani d . 1 . .
H H6A 0.5980 0.3311 0.1103 0.063 Uiso calc R 1 . .
C C7 0.7121(2) 0.31556(18) -0.05024(18) 0.0651(6) Uani d . 1 . .
H H7A 0.6596 0.3537 -0.0867 0.078 Uiso calc R 1 . .
C C8 0.8255(2) 0.27326(18) -0.11219(17) 0.0654(6) Uani d . 1 . .
H H8A 0.8516 0.2828 -0.1919 0.078 Uiso calc R 1 . .
C C9 1.0253(2) 0.1706(2) -0.11490(19) 0.0692(6) Uani d . 1 . .
H H9A 1.0561 0.1789 -0.1947 0.083 Uiso calc R 1 . .
C C10 1.0960(2) 0.1170(2) -0.0567(2) 0.0711(7) Uani d . 1 . .
H H10A 1.1759 0.0903 -0.0974 0.085 Uiso calc R 1 . .
C C11 1.1218(2) 0.04253(18) 0.1314(2) 0.0700(6) Uani d . 1 . .
H H11A 1.2028 0.0157 0.0943 0.084 Uiso calc R 1 . .
C C12 1.0713(2) 0.02624(17) 0.2480(2) 0.0679(6) Uani d . 1 . .
H H12A 1.1171 -0.0116 0.2914 0.081 Uiso calc R 1 . .
C C13 0.94950(19) 0.06706(14) 0.30215(18) 0.0543(5) Uani d . 1 . .
H H13A 0.9145 0.0531 0.3823 0.065 Uiso calc R 1 . .
C C14 0.90359(19) 0.21517(16) -0.05620(16) 0.0539(5) Uani d . 1 . .
C C15 0.85812(16) 0.20248(13) 0.06474(14) 0.0412(4) Uani d . 1 . .
C C16 1.05239(17) 0.09953(16) 0.06647(19) 0.0556(5) Uani d . 1 . .
C C17 0.93227(15) 0.14120(13) 0.12730(15) 0.0418(4) Uani d . 1 . .
C C18 0.94555(16) 0.34774(14) 0.30703(16) 0.0472(4) Uani d . 1 . .
H H18A 0.9895 0.2823 0.2891 0.057 Uiso calc R 1 . .
C C19 1.00663(18) 0.42543(16) 0.32574(18) 0.0558(5) Uani d . 1 . .
H H19A 1.0888 0.4114 0.3208 0.067 Uiso calc R 1 . .
C C20 0.94419(19) 0.52166(16) 0.35118(17) 0.0550(5) Uani d . 1 . .
H H20A 0.9829 0.5738 0.3652 0.066 Uiso calc R 1 . .
C C21 0.7496(2) 0.64238(14) 0.38036(16) 0.0539(5) Uani d . 1 . .
H H21A 0.7849 0.6969 0.3945 0.065 Uiso calc R 1 . .
C C22 0.6327(2) 0.65874(14) 0.38290(15) 0.0522(5) Uani d . 1 . .
H H22A 0.5887 0.7249 0.3979 0.063 Uiso calc R 1 . .
C C23 0.45241(18) 0.59084(15) 0.36366(15) 0.0508(4) Uani d . 1 . .
H H23A 0.4065 0.6569 0.3751 0.061 Uiso calc R 1 . .
C C24 0.40184(18) 0.50752(16) 0.34740(16) 0.0524(5) Uani d . 1 . .
H H24A 0.3222 0.5167 0.3455 0.063 Uiso calc R 1 . .
C C25 0.47149(16) 0.40809(14) 0.33364(15) 0.0444(4) Uani d . 1 . .
H H25A 0.4345 0.3505 0.3265 0.053 Uiso calc R 1 . .
C C26 0.82112(17) 0.54230(13) 0.35622(14) 0.0449(4) Uani d . 1 . .
C C27 0.76600(15) 0.45891(12) 0.33745(13) 0.0368(3) Uani d . 1 . .
C C28 0.57400(17) 0.57670(13) 0.36306(14) 0.0431(4) Uani d . 1 . .
C C29 0.63978(15) 0.47586(12) 0.34317(13) 0.0359(3) Uani d . 1 . .
O O3 0.36732(19) 0.40660(15) 0.14822(16) 0.0929(6) Uani d . 1 . .
O O4 0.28810(17) 0.24951(13) 0.16774(15) 0.0837(5) Uani d . 1 . .
H H4C 0.2729 0.2445 0.2389 0.126 Uiso d R 1 . .
C C30 0.3445(2) 0.34024(18) 0.1066(2) 0.0613(5) Uani d . 1 . .
C C31 0.3730(2) 0.35127(18) -0.01941(19) 0.0663(6) Uani d . 1 . .
H H31A 0.4293 0.2905 -0.0474 0.080 Uiso calc R 1 . .
H H31B 0.4147 0.4188 -0.0610 0.080 Uiso calc R 1 . .
C C32 0.2553(2) 0.35228(17) -0.04290(18) 0.0630(5) Uani d . 1 . .
H H32A 0.2779 0.3504 -0.1236 0.076 Uiso calc R 1 . .
H H32B 0.2111 0.2868 0.0026 0.076 Uiso calc R 1 . .
C C33 0.1694(2) 0.45277(16) -0.01428(18) 0.0585(5) Uani d . 1 . .
H H33A 0.1603 0.4618 0.0616 0.070 Uiso calc R 1 . .
H H33B 0.2089 0.5168 -0.0692 0.070 Uiso calc R 1 . .
C C34 0.0418(2) 0.44959(16) -0.01543(17) 0.0586(5) Uani d . 1 . .
H H34A 0.0022 0.3852 0.0387 0.070 Uiso calc R 1 . .
H H34B 0.0503 0.4422 -0.0917 0.070 Uiso calc R 1 . .
N N5 0.91636(17) 0.22595(15) 0.58128(14) 0.0582(4) Uani d . 1 . .
O O5A 0.8094(5) 0.2322(5) 0.6183(5) 0.0960(12) Uani d P 0.456(4) A 1
O O6A 0.9670(4) 0.1569(6) 0.5070(6) 0.0749(10) Uani d P 0.456(4) A 1
O O5B 0.8208(4) 0.2931(4) 0.6291(4) 0.0960(12) Uani d P 0.544(4) A 2
O O6B 0.9028(4) 0.1683(5) 0.5265(5) 0.0749(10) Uani d P 0.544(4) A 2
O O7 1.00394(16) 0.24493(15) 0.60047(16) 0.0858(5) Uani d . 1 A .
O O2W 0.23404(16) 0.21497(15) 0.39055(14) 0.0915(6) Uani d . 1 . .
H H2C 0.2807 0.1610 0.4072 0.137 Uiso d R 1 . .
H H2D 0.1631 0.2073 0.4453 0.137 Uiso d R 1 . .

loop_
_atom_site_aniso_label
_atom_site_aniso_U_11
_atom_site_aniso_U_22
_atom_site_aniso_U_33
_atom_site_aniso_U_12
_atom_site_aniso_U_13
_atom_site_aniso_U_23
Mn1 0.03696(14) 0.03139(12) 0.03438(13) -0.00389(9) -0.01003(10) -0.00884(10)
O1 0.0437(7) 0.0372(6) 0.0569(7) -0.0086(5) -0.0166(6) -0.0115(5)
O2 0.0378(6) 0.0412(6) 0.0486(7) -0.0086(5) -0.0098(5) -0.0078(5)
O1W 0.0556(7) 0.0497(7) 0.0394(6) -0.0212(6) -0.0201(6) 0.0020(5)
N1 0.0450(8) 0.0367(7) 0.0458(8) -0.0011(6) -0.0159(7) -0.0119(6)
N2 0.0434(8) 0.0408(7) 0.0376(7) -0.0067(6) -0.0122(6) -0.0098(6)
N3 0.0390(7) 0.0347(7) 0.0356(7) -0.0025(6) -0.0115(6) -0.0080(6)
N4 0.0399(7) 0.0329(7) 0.0387(7) -0.0045(6) -0.0112(6) -0.0062(6)
C1 0.0390(9) 0.0367(8) 0.0284(7) -0.0053(7) -0.0160(7) -0.0031(6)
C2 0.0416(9) 0.0411(9) 0.0445(9) -0.0006(7) -0.0184(8) -0.0115(7)
C3 0.0465(9) 0.0394(8) 0.0372(9) -0.0020(7) -0.0138(7) -0.0115(7)
C4 0.0561(11) 0.0425(9) 0.0383(9) -0.0007(8) -0.0173(8) -0.0116(7)
C5 0.0605(11) 0.0458(9) 0.0404(9) -0.0028(8) -0.0208(8) -0.0113(8)
C6 0.0587(12) 0.0532(11) 0.0496(11) -0.0059(9) -0.0248(9) -0.0084(9)
C7 0.0830(16) 0.0672(13) 0.0547(12) -0.0159(12) -0.0371(12) -0.0025(11)
C8 0.0900(17) 0.0706(14) 0.0373(10) -0.0302(13) -0.0197(11) -0.0062(10)
C9 0.0680(14) 0.0784(15) 0.0474(12) -0.0259(12) 0.0078(11) -0.0262(11)
C10 0.0484(12) 0.0748(15) 0.0726(15) -0.0157(11) 0.0129(11) -0.0374(13)
C11 0.0425(11) 0.0557(12) 0.105(2) 0.0026(9) -0.0155(12) -0.0288(13)
C12 0.0599(13) 0.0488(11) 0.1039(19) 0.0065(10) -0.0423(14) -0.0164(12)
C13 0.0625(12) 0.0409(9) 0.0649(12) 0.0035(9) -0.0297(10) -0.0137(9)
C14 0.0610(12) 0.0556(11) 0.0406(10) -0.0240(9) -0.0041(9) -0.0155(9)
C15 0.0445(9) 0.0391(8) 0.0377(9) -0.0137(7) -0.0064(7) -0.0124(7)
C16 0.0410(10) 0.0479(10) 0.0722(13) -0.0077(8) -0.0057(9) -0.0252(10)
C17 0.0391(9) 0.0365(8) 0.0476(10) -0.0092(7) -0.0068(7) -0.0165(7)
C18 0.0418(10) 0.0426(9) 0.0553(11) -0.0039(8) -0.0160(8) -0.0087(8)
C19 0.0467(11) 0.0579(11) 0.0655(13) -0.0139(9) -0.0218(9) -0.0092(10)
C20 0.0591(12) 0.0529(11) 0.0585(12) -0.0211(9) -0.0220(10) -0.0105(9)
C21 0.0723(14) 0.0375(9) 0.0505(11) -0.0141(9) -0.0160(10) -0.0121(8)
C22 0.0748(14) 0.0297(8) 0.0444(10) -0.0015(8) -0.0135(9) -0.0095(7)
C23 0.0590(12) 0.0407(9) 0.0433(10) 0.0123(8) -0.0144(9) -0.0079(8)
C24 0.0473(10) 0.0580(11) 0.0489(11) 0.0091(9) -0.0194(9) -0.0092(9)
C25 0.0437(10) 0.0474(9) 0.0423(9) -0.0001(8) -0.0158(8) -0.0109(8)
C26 0.0565(11) 0.0373(8) 0.0386(9) -0.0133(8) -0.0127(8) -0.0057(7)
C27 0.0447(9) 0.0321(8) 0.0295(8) -0.0070(7) -0.0089(7) -0.0042(6)
C28 0.0558(11) 0.0340(8) 0.0320(8) 0.0018(7) -0.0105(7) -0.0052(7)
C29 0.0455(9) 0.0295(7) 0.0277(7) -0.0032(6) -0.0093(7) -0.0037(6)
O3 0.1232(16) 0.0853(12) 0.0995(13) -0.0169(11) -0.0701(12) -0.0161(10)
O4 0.1072(14) 0.0677(10) 0.0714(11) -0.0128(10) -0.0318(10) -0.0026(9)
C30 0.0545(12) 0.0572(12) 0.0760(15) 0.0069(10) -0.0327(11) -0.0111(11)
C31 0.0625(13) 0.0583(12) 0.0690(14) -0.0039(10) -0.0136(11) -0.0145(11)
C32 0.0810(15) 0.0592(12) 0.0493(11) -0.0185(11) -0.0212(11) -0.0086(10)
C33 0.0711(13) 0.0553(11) 0.0552(12) -0.0178(10) -0.0295(10) -0.0034(9)
C34 0.0749(14) 0.0588(11) 0.0511(11) -0.0239(10) -0.0311(11) -0.0017(9)
N5 0.0613(11) 0.0704(11) 0.0484(9) -0.0119(9) -0.0267(8) -0.0056(8)
O5A 0.0672(16) 0.135(4) 0.1006(19) 0.035(3) -0.0375(13) -0.064(3)
O6A 0.087(3) 0.0818(17) 0.084(2) -0.006(3) -0.053(3) -0.0313(14)
O5B 0.0672(16) 0.135(4) 0.1006(19) 0.035(3) -0.0375(13) -0.064(3)
O6B 0.087(3) 0.0818(17) 0.084(2) -0.006(3) -0.053(3) -0.0313(14)
O7 0.0767(11) 0.1024(13) 0.1040(13) -0.0243(10) -0.0488(10) -0.0304(11)
O2W 0.0707(11) 0.0983(13) 0.0730(11) 0.0261(9) -0.0143(9) 0.0041(9)

loop_
_atom_type_symbol
_atom_type_description
_atom_type_scat_dispersion_real
_atom_type_scat_dispersion_imag
_atom_type_scat_source
C C 0.0033 0.0016 'International Tables Vol C Tables 4.2.6.8 and 6.1.1.4'
H H 0.0000 0.0000 'International Tables Vol C Tables 4.2.6.8 and 6.1.1.4'
N N 0.0061 0.0033 'International Tables Vol C Tables 4.2.6.8 and 6.1.1.4'
O O 0.0106 0.0060 'International Tables Vol C Tables 4.2.6.8 and 6.1.1.4'
Mn Mn 0.3368 0.7283 'International Tables Vol C Tables 4.2.6.8 and 6.1.1.4'

loop_
_geom_angle_atom_site_label_1
_geom_angle_atom_site_label_2
_geom_angle_atom_site_label_3
_geom_angle_site_symmetry_1
_geom_angle_site_symmetry_3
_geom_angle
_geom_angle_publ_flag
O1 Mn1 O1W . . 87.16(5) ?
O1 Mn1 N3 . . 88.76(5) ?
O1W Mn1 N3 . . 102.95(5) ?
O1 Mn1 N2 . . 91.66(5) ?
O1W Mn1 N2 . . 162.78(5) ?
N3 Mn1 N2 . . 94.19(5) ?
O1 Mn1 N1 . . 114.20(5) ?
O1W Mn1 N1 . . 92.32(5) ?
N3 Mn1 N1 . . 153.19(5) ?
N2 Mn1 N1 . . 72.51(5) ?
O1 Mn1 N4 . . 157.92(5) ?
O1W Mn1 N4 . . 86.23(4) ?
N3 Mn1 N4 . . 72.28(5) ?
N2 Mn1 N4 . . 100.72(5) ?
N1 Mn1 N4 . . 87.11(5) ?
C1 O1 Mn1 . . 140.58(11) ?
Mn1 O1W H1A . . 120.0 ?
Mn1 O1W H1B . . 126.1 ?
H1A O1W H1B . . 105.3 ?
C13 N1 C17 . . 117.86(16) ?
C13 N1 Mn1 . . 126.61(13) ?
C17 N1 Mn1 . . 114.38(11) ?
C6 N2 C15 . . 118.10(15) ?
C6 N2 Mn1 . . 126.09(12) ?
C15 N2 Mn1 . . 115.62(11) ?
C25 N3 C29 . . 117.81(14) ?
C25 N3 Mn1 . . 125.27(11) ?
C29 N3 Mn1 . . 116.76(10) ?
C18 N4 C27 . . 117.69(14) ?
C18 N4 Mn1 . . 127.89(11) ?
C27 N4 Mn1 . . 113.65(10) ?
O2 C1 O1 . . 122.44(15) ?
O2 C1 C2 . . 118.14(14) ?
O1 C1 C2 . . 119.42(14) ?
C1 C2 C3 . . 112.98(13) ?
C1 C2 H2A . . 109.0 ?
C3 C2 H2A . . 109.0 ?
C1 C2 H2B . . 109.0 ?
C3 C2 H2B . . 109.0 ?
H2A C2 H2B . . 107.8 ?
C4 C3 C2 . . 113.25(14) ?
C4 C3 H3A . . 108.9 ?
C2 C3 H3A . . 108.9 ?
C4 C3 H3B . . 108.9 ?
C2 C3 H3B . . 108.9 ?
H3A C3 H3B . . 107.7 ?
C3 C4 C5 . . 113.00(14) ?
C3 C4 H4A . . 109.0 ?
C5 C4 H4A . . 109.0 ?
C3 C4 H4B . . 109.0 ?
C5 C4 H4B . . 109.0 ?
H4A C4 H4B . . 107.8 ?
C5 C5 C4 2_655 . 114.19(18) ?
C5 C5 H5A 2_655 . 108.7 ?
C4 C5 H5A . . 108.7 ?
C5 C5 H5B 2_655 . 108.7 ?
C4 C5 H5B . . 108.7 ?
H5A C5 H5B . . 107.6 ?
N2 C6 C7 . . 123.5(2) ?
N2 C6 H6A . . 118.3 ?
C7 C6 H6A . . 118.3 ?
C8 C7 C6 . . 118.9(2) ?
C8 C7 H7A . . 120.5 ?
C6 C7 H7A . . 120.5 ?
C7 C8 C14 . . 120.04(18) ?
C7 C8 H8A . . 120.0 ?
C14 C8 H8A . . 120.0 ?
C10 C9 C14 . . 120.9(2) ?
C10 C9 H9A . . 119.6 ?
C14 C9 H9A . . 119.6 ?
C9 C10 C16 . . 122.0(2) ?
C9 C10 H10A . . 119.0 ?
C16 C10 H10A . . 119.0 ?
C12 C11 C16 . . 120.2(2) ?
C12 C11 H11A . . 119.9 ?
C16 C11 H11A . . 119.9 ?
C11 C12 C13 . . 119.1(2) ?
C11 C12 H12A . . 120.4 ?
C13 C12 H12A . . 120.4 ?
N1 C13 C12 . . 123.0(2) ?
N1 C13 H13A . . 118.5 ?
C12 C13 H13A . . 118.5 ?
C8 C14 C15 . . 117.25(19) ?
C8 C14 C9 . . 123.68(19) ?
C15 C14 C9 . . 119.1(2) ?
N2 C15 C14 . . 122.20(17) ?
N2 C15 C17 . . 117.93(14) ?
C14 C15 C17 . . 119.87(16) ?
C11 C16 C17 . . 117.1(2) ?
C11 C16 C10 . . 124.2(2) ?
C17 C16 C10 . . 118.7(2) ?
N1 C17 C16 . . 122.60(17) ?
N1 C17 C15 . . 117.97(15) ?
C16 C17 C15 . . 119.43(17) ?
N4 C18 C19 . . 123.66(17) ?
N4 C18 H18A . . 118.2 ?
C19 C18 H18A . . 118.2 ?
C20 C19 C18 . . 118.94(18) ?
C20 C19 H19A . . 120.5 ?
C18 C19 H19A . . 120.5 ?
C19 C20 C26 . . 119.83(17) ?
C19 C20 H20A . . 120.1 ?
C26 C20 H20A . . 120.1 ?
C22 C21 C26 . . 121.07(17) ?
C22 C21 H21A . . 119.5 ?
C26 C21 H21A . . 119.5 ?
C21 C22 C28 . . 121.46(16) ?
C21 C22 H22A . . 119.3 ?
C28 C22 H22A . . 119.3 ?
C24 C23 C28 . . 119.77(16) ?
C24 C23 H23A . . 120.1 ?
C28 C23 H23A . . 120.1 ?
C23 C24 C25 . . 118.93(17) ?
C23 C24 H24A . . 120.5 ?
C25 C24 H24A . . 120.5 ?
N3 C25 C24 . . 123.50(17) ?
N3 C25 H25A . . 118.3 ?
C24 C25 H25A . . 118.3 ?
C20 C26 C27 . . 117.54(16) ?
C20 C26 C21 . . 123.32(16) ?
C27 C26 C21 . . 119.14(17) ?
N4 C27 C26 . . 122.33(15) ?
N4 C27 C29 . . 118.19(14) ?
C26 C27 C29 . . 119.49(15) ?
C23 C28 C29 . . 117.61(16) ?
C23 C28 C22 . . 123.34(16) ?
C29 C28 C22 . . 119.05(17) ?
N3 C29 C28 . . 122.27(15) ?
N3 C29 C27 . . 118.00(13) ?
C28 C29 C27 . . 119.72(15) ?
C30 O4 H4C . . 110.9 ?
O3 C30 O4 . . 123.4(2) ?
O3 C30 C31 . . 124.5(2) ?
O4 C30 C31 . . 112.14(19) ?
C30 C31 C32 . . 111.44(18) ?
C30 C31 H31A . . 109.3 ?
C32 C31 H31A . . 109.3 ?
C30 C31 H31B . . 109.3 ?
C32 C31 H31B . . 109.3 ?
H31A C31 H31B . . 108.0 ?
C33 C32 C31 . . 112.29(17) ?
C33 C32 H32A . . 109.1 ?
C31 C32 H32A . . 109.1 ?
C33 C32 H32B . . 109.1 ?
C31 C32 H32B . . 109.1 ?
H32A C32 H32B . . 107.9 ?
C34 C33 C32 . . 115.04(17) ?
C34 C33 H33A . . 108.5 ?
C32 C33 H33A . . 108.5 ?
C34 C33 H33B . . 108.5 ?
C32 C33 H33B . . 108.5 ?
H33A C33 H33B . . 107.5 ?
C33 C34 C34 . 2_565 113.5(2) ?
C33 C34 H34A . . 108.9 ?
C34 C34 H34A 2_565 . 108.9 ?
C33 C34 H34B . . 108.9 ?
C34 C34 H34B 2_565 . 108.9 ?
H34A C34 H34B . . 107.7 ?
O5A N5 O6B . . 83.5(3) ?
O5A N5 O7 . . 140.7(3) ?
O6B N5 O7 . . 134.2(3) ?
O5A N5 O5B . . 39.0(3) ?
O6B N5 O5B . . 118.1(3) ?
O7 N5 O5B . . 107.6(2) ?
O5A N5 O6A . . 114.4(3) ?
O6B N5 O6A . . 31.1(2) ?
O7 N5 O6A . . 103.2(3) ?
O5B N5 O6A . . 148.1(3) ?
H2C O2W H2D . . 105.9 ?

loop_
_geom_bond_atom_site_label_1
_geom_bond_atom_site_label_2
_geom_bond_site_symmetry_2
_geom_bond_distance
_geom_bond_publ_flag
Mn1 O1 . 2.0934(11) ?
Mn1 O1W . 2.1462(11) ?
Mn1 N3 . 2.2596(13) ?
Mn1 N2 . 2.2821(13) ?
Mn1 N1 . 2.3027(14) ?
Mn1 N4 . 2.3480(13) ?
O1 C1 . 1.2556(18) ?
O2 C1 . 1.2496(18) ?
O1W H1A . 0.8516 ?
O1W H1B . 0.8939 ?
N1 C13 . 1.325(2) ?
N1 C17 . 1.362(2) ?
N2 C6 . 1.322(2) ?
N2 C15 . 1.356(2) ?
N3 C25 . 1.322(2) ?
N3 C29 . 1.3654(19) ?
N4 C18 . 1.324(2) ?
N4 C27 . 1.361(2) ?
C1 C2 . 1.511(2) ?
C2 C3 . 1.529(2) ?
C2 H2A . 0.9700 ?
C2 H2B . 0.9700 ?
C3 C4 . 1.516(2) ?
C3 H3A . 0.9700 ?
C3 H3B . 0.9700 ?
C4 C5 . 1.522(2) ?
C4 H4A . 0.9700 ?
C4 H4B . 0.9700 ?
C5 C5 2_655 1.514(3) ?
C5 H5A . 0.9700 ?
C5 H5B . 0.9700 ?
C6 C7 . 1.390(3) ?
C6 H6A . 0.9300 ?
C7 C8 . 1.355(3) ?
C7 H7A . 0.9300 ?
C8 C14 . 1.403(3) ?
C8 H8A . 0.9300 ?
C9 C10 . 1.339(3) ?
C9 C14 . 1.424(3) ?
C9 H9A . 0.9300 ?
C10 C16 . 1.432(3) ?
C10 H10A . 0.9300 ?
C11 C12 . 1.354(3) ?
C11 C16 . 1.399(3) ?
C11 H11A . 0.9300 ?
C12 C13 . 1.396(3) ?
C12 H12A . 0.9300 ?
C13 H13A . 0.9300 ?
C14 C15 . 1.409(2) ?
C15 C17 . 1.436(2) ?
C16 C17 . 1.404(2) ?
C18 C19 . 1.397(2) ?
C18 H18A . 0.9300 ?
C19 C20 . 1.357(3) ?
C19 H19A . 0.9300 ?
C20 C26 . 1.402(3) ?
C20 H20A . 0.9300 ?
C21 C22 . 1.340(3) ?
C21 C26 . 1.431(3) ?
C21 H21A . 0.9300 ?
C22 C28 . 1.430(2) ?
C22 H22A . 0.9300 ?
C23 C24 . 1.361(3) ?
C23 C28 . 1.403(3) ?
C23 H23A . 0.9300 ?
C24 C25 . 1.397(2) ?
C24 H24A . 0.9300 ?
C25 H25A . 0.9300 ?
C26 C27 . 1.411(2) ?
C27 C29 . 1.434(2) ?
C28 C29 . 1.405(2) ?
O3 C30 . 1.194(3) ?
O4 C30 . 1.317(3) ?
O4 H4C . 0.8500 ?
C30 C31 . 1.497(3) ?
C31 C32 . 1.517(3) ?
C31 H31A . 0.9700 ?
C31 H31B . 0.9700 ?
C32 C33 . 1.515(3) ?
C32 H32A . 0.9700 ?
C32 H32B . 0.9700 ?
C33 C34 . 1.502(3) ?
C33 H33A . 0.9700 ?
C33 H33B . 0.9700 ?
C34 C34 2_565 1.512(4) ?
C34 H34A . 0.9700 ?
C34 H34B . 0.9700 ?
N5 O5A . 1.147(6) ?
N5 O6B . 1.182(5) ?
N5 O7 . 1.206(2) ?
N5 O5B . 1.329(4) ?
N5 O6A . 1.344(7) ?
O2W H2C . 0.8500 ?
O2W H2D . 0.8500 ?

loop_
_geom_hbond_atom_site_label_D
_geom_hbond_atom_site_label_H
_geom_hbond_atom_site_label_A
_geom_hbond_site_symmetry_A
_geom_hbond_distance_DH
_geom_hbond_distance_HA
_geom_hbond_distance_DA
_geom_hbond_angle_DHA
O1W H1A O2 2_656 0.85 1.83 2.6680(16) 169.8
O2W H2D O6A 1_455 0.85 2.24 2.991(6) 147.5
O2W H2D O7 1_455 0.85 2.22 3.020(2) 156.9
O1W H1B O6B . 0.89 1.87 2.710(4) 156.0
O1W H1B O5A . 0.89 1.99 2.830(5) 155.9
O2W H2C O2 . 0.85 1.90 2.7396(19) 170.3
O4 H4C O2W . 0.85 1.78 2.622(2) 171.8

loop_
_geom_torsion_atom_site_label_1
_geom_torsion_atom_site_label_2
_geom_torsion_atom_site_label_3
_geom_torsion_atom_site_label_4
_geom_torsion_site_symmetry_1
_geom_torsion_site_symmetry_2
_geom_torsion_site_symmetry_3
_geom_torsion_site_symmetry_4
_geom_torsion
_geom_torsion_publ_flag
O1W Mn1 O1 C1 . . . . -86.07(17) ?
N3 Mn1 O1 C1 . . . . 170.90(17) ?
N2 Mn1 O1 C1 . . . . 76.74(17) ?
N1 Mn1 O1 C1 . . . . 5.20(18) ?
N4 Mn1 O1 C1 . . . . -158.77(15) ?
O1 Mn1 N1 C13 . . . . -97.67(15) ?
O1W Mn1 N1 C13 . . . . -9.73(15) ?
N3 Mn1 N1 C13 . . . . 115.53(16) ?
N2 Mn1 N1 C13 . . . . 178.56(15) ?
N4 Mn1 N1 C13 . . . . 76.37(15) ?
O1 Mn1 N1 C17 . . . . 94.93(11) ?
O1W Mn1 N1 C17 . . . . -177.14(11) ?
N3 Mn1 N1 C17 . . . . -51.88(17) ?
N2 Mn1 N1 C17 . . . . 11.15(10) ?
N4 Mn1 N1 C17 . . . . -91.04(11) ?
O1 Mn1 N2 C6 . . . . 61.19(14) ?
O1W Mn1 N2 C6 . . . . 146.96(16) ?
N3 Mn1 N2 C6 . . . . -27.69(14) ?
N1 Mn1 N2 C6 . . . . 176.08(15) ?
N4 Mn1 N2 C6 . . . . -100.43(14) ?
O1 Mn1 N2 C15 . . . . -123.98(11) ?
O1W Mn1 N2 C15 . . . . -38.2(2) ?
N3 Mn1 N2 C15 . . . . 147.14(11) ?
N1 Mn1 N2 C15 . . . . -9.09(11) ?
N4 Mn1 N2 C15 . . . . 74.40(11) ?
O1 Mn1 N3 C25 . . . . -14.49(13) ?
O1W Mn1 N3 C25 . . . . -101.30(13) ?
N2 Mn1 N3 C25 . . . . 77.08(13) ?
N1 Mn1 N3 C25 . . . . 135.54(14) ?
N4 Mn1 N3 C25 . . . . 177.00(14) ?
O1 Mn1 N3 C29 . . . . 160.80(11) ?
O1W Mn1 N3 C29 . . . . 73.99(11) ?
N2 Mn1 N3 C29 . . . . -107.63(11) ?
N1 Mn1 N3 C29 . . . . -49.17(17) ?
N4 Mn1 N3 C29 . . . . -7.71(10) ?
O1 Mn1 N4 C18 . . . . 146.84(15) ?
O1W Mn1 N4 C18 . . . . 73.97(14) ?
N3 Mn1 N4 C18 . . . . 178.85(15) ?
N2 Mn1 N4 C18 . . . . -90.14(15) ?
N1 Mn1 N4 C18 . . . . -18.55(14) ?
O1 Mn1 N4 C27 . . . . -22.76(19) ?
O1W Mn1 N4 C27 . . . . -95.63(11) ?
N3 Mn1 N4 C27 . . . . 9.26(10) ?
N2 Mn1 N4 C27 . . . . 100.26(11) ?
N1 Mn1 N4 C27 . . . . 171.85(11) ?
Mn1 O1 C1 O2 . . . . 165.93(12) ?
Mn1 O1 C1 C2 . . . . -14.0(2) ?
O2 C1 C2 C3 . . . . 50.5(2) ?
O1 C1 C2 C3 . . . . -129.64(15) ?
C1 C2 C3 C4 . . . . 62.81(19) ?
C2 C3 C4 C5 . . . . 175.50(15) ?
C3 C4 C5 C5 . . . 2_655 178.9(2) ?
C15 N2 C6 C7 . . . . -0.2(3) ?
Mn1 N2 C6 C7 . . . . 174.50(14) ?
N2 C6 C7 C8 . . . . -0.8(3) ?
C6 C7 C8 C14 . . . . 0.4(3) ?
C14 C9 C10 C16 . . . . 1.5(3) ?
C16 C11 C12 C13 . . . . 0.0(3) ?
C17 N1 C13 C12 . . . . 2.4(3) ?
Mn1 N1 C13 C12 . . . . -164.64(14) ?
C11 C12 C13 N1 . . . . -2.4(3) ?
C7 C8 C14 C15 . . . . 0.7(3) ?
C7 C8 C14 C9 . . . . -178.27(19) ?
C10 C9 C14 C8 . . . . 179.2(2) ?
C10 C9 C14 C15 . . . . 0.2(3) ?
C6 N2 C15 C14 . . . . 1.5(2) ?
Mn1 N2 C15 C14 . . . . -173.76(12) ?
C6 N2 C15 C17 . . . . -178.53(14) ?
Mn1 N2 C15 C17 . . . . 6.19(18) ?
C8 C14 C15 N2 . . . . -1.8(2) ?
C9 C14 C15 N2 . . . . 177.29(16) ?
C8 C14 C15 C17 . . . . 178.28(16) ?
C9 C14 C15 C17 . . . . -2.7(2) ?
C12 C11 C16 C17 . . . . 2.2(3) ?
C12 C11 C16 C10 . . . . -177.49(19) ?
C9 C10 C16 C11 . . . . 178.9(2) ?
C9 C10 C16 C17 . . . . -0.8(3) ?
C13 N1 C17 C16 . . . . 0.0(2) ?
Mn1 N1 C17 C16 . . . . 168.56(13) ?
C13 N1 C17 C15 . . . . 179.16(15) ?
Mn1 N1 C17 C15 . . . . -12.26(17) ?
C11 C16 C17 N1 . . . . -2.2(3) ?
C10 C16 C17 N1 . . . . 177.46(16) ?
C11 C16 C17 C15 . . . . 178.62(16) ?
C10 C16 C17 C15 . . . . -1.7(2) ?
N2 C15 C17 N1 . . . . 4.2(2) ?
C14 C15 C17 N1 . . . . -175.80(14) ?
N2 C15 C17 C16 . . . . -176.55(14) ?
C14 C15 C17 C16 . . . . 3.4(2) ?
C27 N4 C18 C19 . . . . 1.3(3) ?
Mn1 N4 C18 C19 . . . . -167.94(14) ?
N4 C18 C19 C20 . . . . -0.5(3) ?
C18 C19 C20 C26 . . . . -1.1(3) ?
C26 C21 C22 C28 . . . . 0.8(3) ?
C28 C23 C24 C25 . . . . 1.8(3) ?
C29 N3 C25 C24 . . . . 1.3(2) ?
Mn1 N3 C25 C24 . . . . 176.52(13) ?
C23 C24 C25 N3 . . . . -3.2(3) ?
C19 C20 C26 C27 . . . . 1.8(3) ?
C19 C20 C26 C21 . . . . -178.82(18) ?
C22 C21 C26 C20 . . . . 179.20(18) ?
C22 C21 C26 C27 . . . . -1.4(3) ?
C18 N4 C27 C26 . . . . -0.5(2) ?
Mn1 N4 C27 C26 . . . . 170.22(12) ?
C18 N4 C27 C29 . . . . 179.24(14) ?
Mn1 N4 C27 C29 . . . . -10.02(17) ?
C20 C26 C27 N4 . . . . -1.0(2) ?
C21 C26 C27 N4 . . . . 179.60(15) ?
C20 C26 C27 C29 . . . . 179.24(15) ?
C21 C26 C27 C29 . . . . -0.1(2) ?
C24 C23 C28 C29 . . . . 1.2(3) ?
C24 C23 C28 C22 . . . . -178.06(17) ?
C21 C22 C28 C23 . . . . -179.27(18) ?
C21 C22 C28 C29 . . . . 1.5(3) ?
C25 N3 C29 C28 . . . . 2.0(2) ?
Mn1 N3 C29 C28 . . . . -173.70(11) ?
C25 N3 C29 C27 . . . . -178.87(14) ?
Mn1 N3 C29 C27 . . . . 5.47(18) ?
C23 C28 C29 N3 . . . . -3.2(2) ?
C22 C28 C29 N3 . . . . 176.11(15) ?
C23 C28 C29 C27 . . . . 177.68(14) ?
C22 C28 C29 C27 . . . . -3.1(2) ?
N4 C27 C29 N3 . . . . 3.4(2) ?
C26 C27 C29 N3 . . . . -176.81(14) ?
N4 C27 C29 C28 . . . . -177.37(14) ?
C26 C27 C29 C28 . . . . 2.4(2) ?
O3 C30 C31 C32 . . . . -119.2(2) ?
O4 C30 C31 C32 . . . . 59.2(2) ?
C30 C31 C32 C33 . . . . 65.7(2) ?
C31 C32 C33 C34 . . . . -169.68(17) ?
C32 C33 C34 C34 . . . 2_565 179.1(2) ?
